data_7201221
loop_
_publ_author_name
'Trewin, Abbie'
'Cooper, Andrew I.'

_publ_section_title
;
 Predicting microporous crystalline polyimides
;
_journal_issue 9
_journal_name_full CrystEngComm
_journal_page_first 1819
_journal_paper_doi 10.1039/b906280g
_journal_volume 11
_journal_year 2009
_space_group_IT_number 1
_symmetry_cell_setting triclinic
_symmetry_Int_Tables_number 1
_symmetry_space_group_name_Hall 'P 1'
_symmetry_space_group_name_H-M 'P 1'
_audit_creation_date 2009-05-01
_audit_creation_method 'Materials Studio'
_cell_angle_alpha 93.6455
_cell_angle_beta 86.3507
_cell_angle_gamma 60.0157
_cell_length_a 29.4253
_cell_length_b 29.4247
_cell_length_c 3.7439
_cell_volume 2784.930
_cod_data_source_file b906280g.txt
_cod_data_source_block B3-
_cod_original_sg_symbol_H-M P1
_cod_struct_determination_method theoretical
_cod_database_code 7201221

loop_
_symmetry_equiv_pos_as_xyz
x,y,z

loop_
_atom_site_label
_atom_site_type_symbol
_atom_site_fract_x
_atom_site_fract_y
_atom_site_fract_z
_atom_site_U_iso_or_equiv
_atom_site_adp_type
_atom_site_occupancy
N1 N -0.78819 -0.00489 0.00821 0.00000 Uiso 1.00
C2 C -0.81483 0.05145 0.03899 0.00000 Uiso 1.00
C3 C -0.86763 0.08169 -0.01668 0.00000 Uiso 1.00
C4 C -0.89593 0.13656 0.03853 0.00000 Uiso 1.00
C5 C -0.86674 0.16085 0.10881 0.00000 Uiso 1.00
C6 C -0.81288 0.13332 0.14124 0.00000 Uiso 1.00
C7 C -0.78914 0.07875 0.12765 0.00000 Uiso 1.00
N8 N -0.78287 0.15930 0.17875 0.00000 Uiso 1.00
N9 N -0.95209 0.16581 0.02752 0.00000 Uiso 1.00
H10 H -0.88866 0.06114 -0.09478 0.00000 Uiso 1.00
H11 H -0.88714 0.20413 0.13901 0.00000 Uiso 1.00
H12 H -0.74746 0.05603 0.17650 0.00000 Uiso 1.00
C13 C -0.31226 0.38633 0.09661 0.00000 Uiso 1.00
C14 C -0.28344 0.33231 -0.01857 0.00000 Uiso 1.00
C15 C -0.22839 0.30468 -0.02389 0.00000 Uiso 1.00
C16 C -0.20137 0.33259 0.01497 0.00000 Uiso 1.00
C17 C -0.23159 0.38793 0.10976 0.00000 Uiso 1.00
C18 C -0.28596 0.41370 0.15971 0.00000 Uiso 1.00
C19 C -0.20050 0.24910 -0.05764 0.00000 Uiso 1.00
C20 C -0.22828 0.22283 -0.14473 0.00000 Uiso 1.00
C21 C -0.28138 0.25090 -0.18546 0.00000 Uiso 1.00
C22 C -0.30935 0.30558 -0.12241 0.00000 Uiso 1.00
H23 H -0.21208 0.41090 0.15941 0.00000 Uiso 1.00
H24 H -0.30793 0.45639 0.24701 0.00000 Uiso 1.00
H25 H -0.20768 0.17954 -0.18808 0.00000 Uiso 1.00
H26 H -0.30119 0.22902 -0.26285 0.00000 Uiso 1.00
C27 C -0.14548 0.30429 -0.02532 0.00000 Uiso 1.00
C28 C -0.11853 0.24940 -0.00816 0.00000 Uiso 1.00
C29 C -0.06385 0.22209 0.00690 0.00000 Uiso 1.00
C30 C -0.03473 0.24655 -0.06993 0.00000 Uiso 1.00
C31 C -0.06075 0.29987 -0.11553 0.00000 Uiso 1.00
C32 C -0.11513 0.32882 -0.08433 0.00000 Uiso 1.00
C33 C -0.03862 0.17050 0.09890 0.00000 Uiso 1.00
C34 C -0.06654 0.14415 0.12936 0.00000 Uiso 1.00
C35 C -0.11898 0.16858 0.06945 0.00000 Uiso 1.00
C36 C -0.14634 0.22198 -0.00297 0.00000 Uiso 1.00
H37 H -0.03857 0.32006 -0.17314 0.00000 Uiso 1.00
H38 H -0.13446 0.37112 -0.11557 0.00000 Uiso 1.00
H39 H -0.04720 0.10322 0.19732 0.00000 Uiso 1.00
H40 H -0.13961 0.14627 0.09158 0.00000 Uiso 1.00
C41 C 0.02446 0.21506 -0.11547 0.00000 Uiso 1.00
C42 C 0.01792 0.14446 0.17497 0.00000 Uiso 1.00
C43 C -0.37124 0.41425 0.16484 0.00000 Uiso 1.00
C44 C -0.36688 0.33600 -0.17102 0.00000 Uiso 1.00
O45 O 0.05093 0.23020 -0.27199 0.00000 Uiso 1.00
O46 O 0.03713 0.10800 0.35798 0.00000 Uiso 1.00
O47 O -0.39716 0.45636 0.34950 0.00000 Uiso 1.00
O48 O -0.38830 0.31833 -0.35428 0.00000 Uiso 1.00
C49 C -0.64689 0.63438 -0.06989 0.00000 Uiso 1.00
C50 C -0.62242 0.66351 0.00691 0.00000 Uiso 1.00
C51 C -0.64974 0.71819 -0.00816 0.00000 Uiso 1.00
C52 C -0.70463 0.74514 -0.02529 0.00000 Uiso 1.00
C53 C -0.72915 0.71479 -0.08428 0.00000 Uiso 1.00
C54 C -0.70020 0.66041 -0.11547 0.00000 Uiso 1.00
C55 C -0.62231 0.74600 -0.00300 0.00000 Uiso 1.00
C56 C -0.56892 0.71864 0.06940 0.00000 Uiso 1.00
C57 C -0.54449 0.66620 0.12932 0.00000 Uiso 1.00
C58 C -0.57084 0.63828 0.09889 0.00000 Uiso 1.00
H59 H -0.77145 0.73412 -0.11549 0.00000 Uiso 1.00
H60 H -0.72039 0.63822 -0.17305 0.00000 Uiso 1.00
H61 H -0.54661 0.73928 0.09151 0.00000 Uiso 1.00
H62 H -0.50356 0.64687 0.19727 0.00000 Uiso 1.00
C63 C -0.73293 0.80103 0.01499 0.00000 Uiso 1.00
C64 C -0.70502 0.82805 -0.02390 0.00000 Uiso 1.00
C65 C -0.73265 0.88310 -0.01859 0.00000 Uiso 1.00
C66 C -0.78667 0.91193 0.09662 0.00000 Uiso 1.00
C67 C -0.81404 0.88562 0.15975 0.00000 Uiso 1.00
C68 C -0.78827 0.83125 0.10981 0.00000 Uiso 1.00
C69 C -0.70592 0.90902 -0.12246 0.00000 Uiso 1.00
C70 C -0.65124 0.88105 -0.18553 0.00000 Uiso 1.00
C71 C -0.62317 0.82795 -0.14480 0.00000 Uiso 1.00
C72 C -0.64944 0.80016 -0.05768 0.00000 Uiso 1.00
H73 H -0.85673 0.90759 0.24706 0.00000 Uiso 1.00
H74 H -0.81123 0.81174 0.15947 0.00000 Uiso 1.00
H75 H -0.62936 0.90086 -0.26294 0.00000 Uiso 1.00
H76 H -0.57988 0.80734 -0.18816 0.00000 Uiso 1.00
C77 C -0.81459 0.97091 0.16483 0.00000 Uiso 1.00
C78 C -0.73634 0.96654 -0.17107 0.00000 Uiso 1.00
C79 C -0.61539 0.57520 -0.11543 0.00000 Uiso 1.00
C80 C -0.54479 0.58174 0.17497 0.00000 Uiso 1.00
O81 O -0.85670 0.99682 0.34950 0.00000 Uiso 1.00
O82 O -0.71867 0.98797 -0.35434 0.00000 Uiso 1.00
O83 O -0.63053 0.54872 -0.27193 0.00000 Uiso 1.00
O84 O -0.50833 0.56253 0.35797 0.00000 Uiso 1.00
C85 C -0.56328 0.30118 0.02573 0.00000 Uiso 1.00
C86 C -0.61311 0.32353 0.21947 0.00000 Uiso 1.00
C87 C -0.63961 0.29480 0.23734 0.00000 Uiso 1.00
C88 C -0.61482 0.24239 0.07445 0.00000 Uiso 1.00
C89 C -0.56314 0.22019 -0.10214 0.00000 Uiso 1.00
C90 C -0.53856 0.24936 -0.12996 0.00000 Uiso 1.00
C91 C -0.69140 0.31895 0.41047 0.00000 Uiso 1.00
C92 C -0.71435 0.37130 0.57642 0.00000 Uiso 1.00
C93 C -0.68727 0.39816 0.56913 0.00000 Uiso 1.00
C94 C -0.63667 0.37474 0.39312 0.00000 Uiso 1.00
H95 H -0.54164 0.17973 -0.23697 0.00000 Uiso 1.00
H96 H -0.49907 0.23060 -0.28156 0.00000 Uiso 1.00
H97 H -0.75428 0.39226 0.71981 0.00000 Uiso 1.00
H98 H -0.70682 0.43857 0.70738 0.00000 Uiso 1.00
C99 C -0.64273 0.21448 0.07443 0.00000 Uiso 1.00
C100 C -0.69514 0.23927 0.23731 0.00000 Uiso 1.00
C101 C -0.72388 0.21278 0.21941 0.00000 Uiso 1.00
C102 C -0.70152 0.16295 0.02566 0.00000 Uiso 1.00
C103 C -0.64970 0.13823 -0.13002 0.00000 Uiso 1.00
C104 C -0.62053 0.16280 -0.10219 0.00000 Uiso 1.00
C105 C -0.77509 0.23633 0.39305 0.00000 Uiso 1.00
C106 C -0.79851 0.28694 0.56907 0.00000 Uiso 1.00
C107 C -0.77164 0.31402 0.57639 0.00000 Uiso 1.00
C108 C -0.71929 0.29106 0.41045 0.00000 Uiso 1.00
H109 H -0.63094 0.09874 -0.28164 0.00000 Uiso 1.00
H110 H -0.58007 0.14131 -0.23701 0.00000 Uiso 1.00
H111 H -0.83891 0.30649 0.70731 0.00000 Uiso 1.00
H112 H -0.79260 0.35394 0.71979 0.00000 Uiso 1.00
C113 C -0.73304 0.13625 -0.02896 0.00000 Uiso 1.00
C114 C -0.80519 0.20761 0.40225 0.00000 Uiso 1.00
C115 C -0.53658 0.33270 -0.02888 0.00000 Uiso 1.00
C116 C -0.60794 0.40484 0.40234 0.00000 Uiso 1.00
O117 O -0.71793 0.09797 -0.24862 0.00000 Uiso 1.00
O118 O -0.84607 0.22410 0.59656 0.00000 Uiso 1.00
O119 O -0.49830 0.31758 -0.24853 0.00000 Uiso 1.00
O120 O -0.62443 0.44572 0.59667 0.00000 Uiso 1.00
N121 N -0.55963 0.38252 0.17883 0.00000 Uiso 1.00
C122 C -0.53365 0.41253 0.14132 0.00000 Uiso 1.00
C123 C -0.56118 0.46639 0.10887 0.00000 Uiso 1.00
C124 C -0.53690 0.49558 0.03857 0.00000 Uiso 1.00
C125 C -0.48203 0.46729 -0.01665 0.00000 Uiso 1.00
C126 C -0.45178 0.41449 0.03903 0.00000 Uiso 1.00
C127 C -0.47908 0.38879 0.12772 0.00000 Uiso 1.00
N128 N -0.39545 0.38785 0.00825 0.00000 Uiso 1.00
N129 N -0.56614 0.55175 0.02755 0.00000 Uiso 1.00
H130 H -0.60446 0.48680 0.13909 0.00000 Uiso 1.00
H131 H -0.46148 0.48832 -0.09477 0.00000 Uiso 1.00
H132 H -0.45636 0.34711 0.17657 0.00000 Uiso 1.00

loop_
_geom_bond_atom_site_label_1
_geom_bond_atom_site_label_2
_geom_bond_distance
_geom_bond_site_symmetry_2
_ccdc_geom_bond_type
N1 C2 1.429 . S
N1 C77 1.415 1_545 S
N1 C78 1.414 1_545 S
C2 C3 1.390 . A
C2 C7 1.390 . A
C3 C4 1.391 . A
C3 H10 1.099 . S
C4 C5 1.391 . A
C4 N9 1.437 . S
C5 C6 1.392 . A
C5 H11 1.097 . S
C6 C7 1.390 . A
C6 N8 1.435 . S
C7 H12 1.100 . S
N8 C114 1.413 . S
N8 C113 1.417 . S
N9 C41 1.417 1_455 S
N9 C42 1.419 1_455 S
C13 C14 1.397 . A
C13 C18 1.388 . A
C13 C43 1.498 . S
C14 C15 1.401 . A
C14 C22 1.396 . A
C15 C16 1.407 . A
C15 C19 1.408 . A
C16 C17 1.417 . A
C16 C27 1.416 . S
C17 C18 1.379 . A
C17 H23 1.098 . S
C18 H24 1.101 . S
C19 C20 1.416 . A
C19 C36 1.418 . S
C20 C21 1.380 . A
C20 H25 1.098 . S
C21 C22 1.388 . A
C21 H26 1.101 . S
C22 C44 1.498 . S
C27 C28 1.408 . A
C27 C32 1.416 . A
C28 C29 1.401 . A
C28 C36 1.408 . A
C29 C30 1.395 . A
C29 C33 1.395 . A
C30 C31 1.388 . A
C30 C41 1.500 . S
C31 C32 1.379 . A
C31 H37 1.101 . S
C32 H38 1.098 . S
C33 C34 1.388 . A
C33 C42 1.500 . S
C34 C35 1.380 . A
C34 H39 1.101 . S
C35 C36 1.417 . A
C35 H40 1.098 . S
C41 O45 1.213 . D
C41 N9 1.417 1_655 S
C42 O46 1.215 . D
C42 N9 1.419 1_655 S
C43 O47 1.214 . D
C43 N128 1.415 . S
C44 O48 1.215 . D
C44 N128 1.414 . S
C49 C50 1.395 . A
C49 C54 1.388 . A
C49 C79 1.500 . S
C50 C51 1.401 . A
C50 C58 1.395 . A
C51 C52 1.408 . A
C51 C55 1.408 . A
C52 C53 1.416 . A
C52 C63 1.416 . S
C53 C54 1.379 . A
C53 H59 1.098 . S
C54 H60 1.101 . S
C55 C56 1.417 . A
C55 C72 1.418 . S
C56 C57 1.380 . A
C56 H61 1.098 . S
C57 C58 1.388 . A
C57 H62 1.101 . S
C58 C80 1.500 . S
C63 C64 1.407 . A
C63 C68 1.417 . A
C64 C65 1.401 . A
C64 C72 1.408 . A
C65 C66 1.397 . A
C65 C69 1.396 . A
C66 C67 1.388 . A
C66 C77 1.498 . S
C67 C68 1.379 . A
C67 H73 1.101 . S
C68 H74 1.098 . S
C69 C70 1.388 . A
C69 C78 1.498 . S
C70 C71 1.380 . A
C70 H75 1.101 . S
C71 C72 1.416 . A
C71 H76 1.098 . S
C77 O81 1.214 . D
C77 N1 1.415 1_565 S
C78 O82 1.215 . D
C78 N1 1.414 1_565 S
C79 O83 1.213 . D
C79 N129 1.417 . S
C80 O84 1.215 . D
C80 N129 1.419 . S
C85 C86 1.396 . A
C85 C90 1.385 . A
C85 C115 1.500 . S
C86 C87 1.409 . A
C86 C94 1.396 . A
C87 C88 1.408 . A
C87 C91 1.407 . A
C88 C89 1.414 . A
C88 C99 1.423 . S
C89 C90 1.376 . A
C89 H95 1.097 . S
C90 H96 1.101 . S
C91 C92 1.414 . A
C91 C108 1.421 . S
C92 C93 1.375 . A
C92 H97 1.096 . S
C93 C94 1.385 . A
C93 H98 1.101 . S
C94 C116 1.499 . S
C99 C100 1.408 . A
C99 C104 1.414 . A
C100 C101 1.409 . A
C100 C108 1.407 . A
C101 C102 1.396 . A
C101 C105 1.396 . A
C102 C103 1.385 . A
C102 C113 1.500 . S
C103 C104 1.376 . A
C103 H109 1.101 . S
C104 H110 1.097 . S
C105 C106 1.385 . A
C105 C114 1.499 . S
C106 C107 1.375 . A
C106 H111 1.101 . S
C107 C108 1.414 . A
C107 H112 1.096 . S
C113 O117 1.216 . D
C114 O118 1.213 . D
C115 O119 1.216 . D
C115 N121 1.417 . S
C116 O120 1.213 . D
C116 N121 1.413 . S
N121 C122 1.435 . S
C122 C123 1.392 . A
C122 C127 1.390 . A
C123 C124 1.391 . A
C123 H130 1.097 . S
C124 C125 1.391 . A
C124 N129 1.437 . S
C125 C126 1.390 . A
C125 H131 1.099 . S
C126 C127 1.390 . A
C126 N128 1.429 . S
C127 H132 1.100 . S
